data_4125771
loop_
_publ_author_name
'Maestre, Lourdes'
'Dorel, Ruth'
'Pablo, \'Oscar'
'Escofet, Imma'
'Sameera, W. M. C.'
'\'Alvarez, Eleuterio'
'Maseras, Feliu'
'D\'iaz-Requejo, M Mar'
'Echavarren, Antonio M.'
'P\'erez, Pedro J'

_publ_section_title
;
 Functional-Group-Tolerant, Silver-Catalyzed N-N Bond Formation by Nitrene
 Transfer to Amines.
;
_journal_issue 6
_journal_name_full 'Journal of the American Chemical Society'
_journal_page_first 2216
_journal_page_last 2223
_journal_paper_doi 10.1021/jacs.6b08219
_journal_volume 139
_journal_year 2017
_chemical_formula_moiety 'C14 H20 N2 O2 S'
_chemical_formula_sum 'C14 H20 N2 O2 S'
_chemical_formula_weight 280.38
_chemical_name_systematic
; 
 ? 
;
_space_group_IT_number 2
_symmetry_cell_setting triclinic
_symmetry_space_group_name_Hall '-P 1'
_symmetry_space_group_name_H-M 'P -1'
_atom_sites_solution_hydrogens geom
_atom_sites_solution_primary direct
_atom_sites_solution_secondary difmap
_audit_creation_method SHELXL-97
_cell_angle_alpha 98.749(2)
_cell_angle_beta 96.772(1)
_cell_angle_gamma 112.872(2)
_cell_formula_units_Z 2
_cell_length_a 7.3081(4)
_cell_length_b 8.1470(4)
_cell_length_c 14.0115(9)
_cell_measurement_reflns_used 8529
_cell_measurement_temperature 173(2)
_cell_measurement_theta_max 30.42
_cell_measurement_theta_min 2.78
_cell_volume 745.20(7)
_computing_cell_refinement 'APEX2 Software Suite (Bruker, 2007)'
_computing_data_collection 'APEX2 Software Suite (Bruker, 2007)'
_computing_data_reduction 'APEX2 Software Suite (Bruker, 2007)'
_computing_molecular_graphics 'SHELXTL (Sheldrick, 2008)'
_computing_publication_material 'SHELXTL and publCIF (Westrip, 2010)'
_computing_structure_refinement 'SHELXL97 (Sheldrick, 2008)'
_computing_structure_solution 'SIR2002 (Burla et al., 2003)'
_diffrn_ambient_temperature 173(2)
_diffrn_detector_area_resol_mean 8.26
_diffrn_measured_fraction_theta_full 0.988
_diffrn_measured_fraction_theta_max 0.988
_diffrn_measurement_device_type
;
 Bruker-Nonius X8kappa APEX II CCD area detector
;
_diffrn_measurement_method 'phi and omega scans with narrow frames'
_diffrn_radiation_monochromator graphite
_diffrn_radiation_source 'fine-focus sealed tube'
_diffrn_radiation_type MoK\a
_diffrn_radiation_wavelength 0.71073
_diffrn_reflns_av_R_equivalents 0.0218
_diffrn_reflns_av_sigmaI/netI 0.0157
_diffrn_reflns_limit_h_max 8
_diffrn_reflns_limit_h_min -7
_diffrn_reflns_limit_k_max 9
_diffrn_reflns_limit_k_min -9
_diffrn_reflns_limit_l_max 16
_diffrn_reflns_limit_l_min -14
_diffrn_reflns_number 12913
_diffrn_reflns_theta_full 25.25
_diffrn_reflns_theta_max 25.25
_diffrn_reflns_theta_min 2.78
_diffrn_standards_decay_% 0
_exptl_absorpt_coefficient_mu 0.217
_exptl_absorpt_correction_T_max 0.9377
_exptl_absorpt_correction_T_min 0.8991
_exptl_absorpt_correction_type multi-scan
_exptl_absorpt_process_details
;
program SADABS, Bruker (2001).
;
_exptl_crystal_colour colourless
_exptl_crystal_density_diffrn 1.250
_exptl_crystal_density_method 'not measured'
_exptl_crystal_description block
_exptl_crystal_F_000 300
_exptl_crystal_size_max 0.50
_exptl_crystal_size_mid 0.40
_exptl_crystal_size_min 0.30
_refine_diff_density_max 0.356
_refine_diff_density_min -0.347
_refine_diff_density_rms 0.042
_refine_ls_extinction_method none
_refine_ls_goodness_of_fit_ref 1.056
_refine_ls_hydrogen_treatment constr
_refine_ls_matrix_type full
_refine_ls_number_parameters 174
_refine_ls_number_reflns 2670
_refine_ls_number_restraints 0
_refine_ls_restrained_S_all 1.056
_refine_ls_R_factor_all 0.0361
_refine_ls_R_factor_gt 0.0323
_refine_ls_shift/su_max 0.002
_refine_ls_shift/su_mean 0.001
_refine_ls_structure_factor_coef Fsqd
_refine_ls_weighting_details 'calc w=1/[\s^2^(Fo^2^)+(0.0433P)^2^+0.3699P] where P=(Fo^2^+2Fc^2^)/3'
_refine_ls_weighting_scheme calc
_refine_ls_wR_factor_gt 0.0855
_refine_ls_wR_factor_ref 0.0873
_reflns_number_gt 2433
_reflns_number_total 2670
_reflns_threshold_expression >2sigma(I)
_cod_data_source_file ja6b08219_si_003.cif
_cod_data_source_block ea07613x
_cod_depositor_comments
;
The following automatic conversions were performed:

'_symmetry_cell_setting' value 'Triclinic' changed to 'triclinic'
according to
/home/data/users/saulius/crontab/automatic-downloads/current/ACS/lib/dictionaries/cif_core.dic
dictionary named 'cif_core.dic' version 2.4.2 from 2011-04-26.

Automatic conversion script
Id: cif_fix_values 4973 2017-02-22 13:04:09Z antanas 
;
_cod_database_code 4125771

loop_
_symmetry_equiv_pos_as_xyz
'x, y, z'
'-x, -y, -z'

loop_
_atom_site_label
_atom_site_type_symbol
_atom_site_fract_x
_atom_site_fract_y
_atom_site_fract_z
_atom_site_U_iso_or_equiv
_atom_site_adp_type
_atom_site_occupancy
_atom_site_symmetry_multiplicity
_atom_site_calc_flag
_atom_site_refinement_flags
S1 S 0.28614(5) 0.03594(5) 0.23048(3) 0.02223(13) Uani 1 1 d .
O1 O 0.26646(16) -0.13482(14) 0.17257(8) 0.0298(3) Uani 1 1 d .
O2 O 0.12260(16) 0.03166(17) 0.28047(9) 0.0343(3) Uani 1 1 d .
N1 N 0.48290(18) 0.13742(17) 0.31420(9) 0.0231(3) Uani 1 1 d .
N2 N 0.66668(17) 0.11578(16) 0.29487(9) 0.0204(3) Uani 1 1 d .
C1 C 0.6582(2) -0.0697(2) 0.30780(11) 0.0235(3) Uani 1 1 d .
H1A H 0.5569 -0.1657 0.2531 0.028 Uiso 1 1 calc R
H1B H 0.7917 -0.0716 0.3038 0.028 Uiso 1 1 calc R
C2 C 0.6044(3) -0.1122(2) 0.40300(13) 0.0310(4) Uani 1 1 d .
H2 H 0.4834 -0.1074 0.4187 0.037 Uiso 1 1 calc R
C3 C 0.7144(3) -0.1559(3) 0.46621(14) 0.0428(4) Uani 1 1 d .
H3A H 0.8362 -0.1618 0.4524 0.051 Uiso 1 1 calc R
H3B H 0.6727 -0.1818 0.5260 0.051 Uiso 1 1 calc R
C4 C 0.8339(2) 0.2636(2) 0.37408(11) 0.0260(3) Uani 1 1 d .
H4A H 0.8030 0.2448 0.4395 0.031 Uiso 1 1 calc R
H4B H 0.9631 0.2526 0.3697 0.031 Uiso 1 1 calc R
C5 C 0.8589(3) 0.4506(2) 0.36529(13) 0.0334(4) Uani 1 1 d .
H5 H 0.7472 0.4814 0.3702 0.040 Uiso 1 1 calc R
C6 C 1.0262(3) 0.5752(3) 0.35115(15) 0.0471(5) Uani 1 1 d .
H6A H 1.1405 0.5484 0.3459 0.056 Uiso 1 1 calc R
H6B H 1.0331 0.6924 0.3461 0.056 Uiso 1 1 calc R
C7 C 0.7175(2) 0.1425(2) 0.19642(11) 0.0256(3) Uani 1 1 d .
H7A H 0.6157 0.0429 0.1448 0.038 Uiso 1 1 calc R
H7B H 0.8512 0.1431 0.1941 0.038 Uiso 1 1 calc R
H7C H 0.7189 0.2592 0.1859 0.038 Uiso 1 1 calc R
C8 C 0.2836(2) 0.1762(2) 0.14516(11) 0.0214(3) Uani 1 1 d .
C9 C 0.2503(2) 0.1097(2) 0.04492(12) 0.0264(3) Uani 1 1 d .
H9 H 0.2412 -0.0091 0.0204 0.032 Uiso 1 1 calc R
C10 C 0.2302(2) 0.2179(2) -0.01979(12) 0.0295(4) Uani 1 1 d .
H10 H 0.2070 0.1718 -0.0887 0.035 Uiso 1 1 calc R
C11 C 0.2432(2) 0.3916(2) 0.01424(12) 0.0272(3) Uani 1 1 d .
C12 C 0.2797(2) 0.4572(2) 0.11530(13) 0.0296(4) Uani 1 1 d .
H12 H 0.2899 0.5763 0.1399 0.035 Uiso 1 1 calc R
C13 C 0.3014(2) 0.3513(2) 0.18058(12) 0.0271(3) Uani 1 1 d .
H13 H 0.3283 0.3986 0.2495 0.033 Uiso 1 1 calc R
C14 C 0.2171(3) 0.5054(3) -0.05685(14) 0.0367(4) Uani 1 1 d .
H14A H 0.2154 0.6174 -0.0206 0.055 Uiso 1 1 calc R
H14B H 0.0891 0.4360 -0.1040 0.055 Uiso 1 1 calc R
H14C H 0.3297 0.5368 -0.0923 0.055 Uiso 1 1 calc R

loop_
_atom_site_aniso_label
_atom_site_aniso_U_11
_atom_site_aniso_U_22
_atom_site_aniso_U_33
_atom_site_aniso_U_23
_atom_site_aniso_U_13
_atom_site_aniso_U_12
S1 0.01544(19) 0.0236(2) 0.0297(2) 0.00951(15) 0.00542(15) 0.00862(15)
O1 0.0246(6) 0.0213(6) 0.0398(7) 0.0065(5) -0.0017(5) 0.0078(4)
O2 0.0199(6) 0.0479(7) 0.0443(7) 0.0221(6) 0.0140(5) 0.0171(5)
N1 0.0183(6) 0.0307(7) 0.0243(6) 0.0054(5) 0.0064(5) 0.0139(5)
N2 0.0159(6) 0.0239(6) 0.0224(6) 0.0047(5) 0.0044(5) 0.0093(5)
C1 0.0189(7) 0.0229(7) 0.0304(8) 0.0055(6) 0.0046(6) 0.0106(6)
C2 0.0294(8) 0.0293(9) 0.0393(9) 0.0128(7) 0.0142(7) 0.0133(7)
C3 0.0564(12) 0.0464(11) 0.0363(10) 0.0149(8) 0.0126(9) 0.0293(10)
C4 0.0203(7) 0.0259(8) 0.0272(8) 0.0026(6) 0.0000(6) 0.0073(6)
C5 0.0300(9) 0.0266(8) 0.0391(9) 0.0025(7) 0.0013(7) 0.0103(7)
C6 0.0490(12) 0.0300(9) 0.0570(12) 0.0062(8) 0.0193(10) 0.0096(8)
C7 0.0229(8) 0.0337(8) 0.0239(8) 0.0087(6) 0.0089(6) 0.0136(7)
C8 0.0136(7) 0.0226(7) 0.0289(8) 0.0072(6) 0.0035(6) 0.0079(6)
C9 0.0256(8) 0.0225(8) 0.0307(8) 0.0036(6) 0.0036(6) 0.0110(6)
C10 0.0281(8) 0.0340(9) 0.0273(8) 0.0073(7) 0.0043(7) 0.0138(7)
C11 0.0147(7) 0.0291(8) 0.0388(9) 0.0141(7) 0.0042(6) 0.0078(6)
C12 0.0260(8) 0.0216(8) 0.0415(9) 0.0058(7) 0.0030(7) 0.0115(6)
C13 0.0256(8) 0.0272(8) 0.0294(8) 0.0029(6) 0.0031(6) 0.0136(7)
C14 0.0258(8) 0.0411(10) 0.0491(11) 0.0248(8) 0.0076(7) 0.0146(7)

loop_
_atom_type_symbol
_atom_type_description
_atom_type_scat_dispersion_real
_atom_type_scat_dispersion_imag
_atom_type_scat_source
C C 0.0033 0.0016 'International Tables Vol C Tables 4.2.6.8 and 6.1.1.4'
H H 0.0000 0.0000 'International Tables Vol C Tables 4.2.6.8 and 6.1.1.4'
N N 0.0061 0.0033 'International Tables Vol C Tables 4.2.6.8 and 6.1.1.4'
O O 0.0106 0.0060 'International Tables Vol C Tables 4.2.6.8 and 6.1.1.4'
S S 0.1246 0.1234 'International Tables Vol C Tables 4.2.6.8 and 6.1.1.4'

loop_
_geom_angle_atom_site_label_1
_geom_angle_atom_site_label_2
_geom_angle_atom_site_label_3
_geom_angle
O1 S1 O2 117.18(7)
O1 S1 N1 115.27(6)
O2 S1 N1 104.08(7)
O1 S1 C8 105.74(7)
O2 S1 C8 103.94(7)
N1 S1 C8 110.03(7)
N2 N1 S1 117.07(9)
N1 N2 C7 115.52(11)
N1 N2 C4 103.63(10)
C7 N2 C4 108.64(11)
N1 N2 C1 111.68(10)
C7 N2 C1 108.37(11)
C4 N2 C1 108.70(11)
C2 C1 N2 112.94(12)
C2 C1 H1A 109.0
N2 C1 H1A 109.0
C2 C1 H1B 109.0
N2 C1 H1B 109.0
H1A C1 H1B 107.8
C3 C2 C1 123.60(16)
C3 C2 H2 118.2
C1 C2 H2 118.2
C2 C3 H3A 120.0
C2 C3 H3B 120.0
H3A C3 H3B 120.0
C5 C4 N2 112.67(13)
C5 C4 H4A 109.1
N2 C4 H4A 109.1
C5 C4 H4B 109.1
N2 C4 H4B 109.1
H4A C4 H4B 107.8
C6 C5 C4 123.82(17)
C6 C5 H5 118.1
C4 C5 H5 118.1
C5 C6 H6A 120.0
C5 C6 H6B 120.0
H6A C6 H6B 120.0
N2 C7 H7A 109.5
N2 C7 H7B 109.5
H7A C7 H7B 109.5
N2 C7 H7C 109.5
H7A C7 H7C 109.5
H7B C7 H7C 109.5
C9 C8 C13 119.97(14)
C9 C8 S1 121.30(11)
C13 C8 S1 118.57(12)
C8 C9 C10 119.54(14)
C8 C9 H9 120.2
C10 C9 H9 120.2
C11 C10 C9 121.25(15)
C11 C10 H10 119.4
C9 C10 H10 119.4
C10 C11 C12 118.39(14)
C10 C11 C14 120.54(15)
C12 C11 C14 121.07(15)
C13 C12 C11 120.95(15)
C13 C12 H12 119.5
C11 C12 H12 119.5
C12 C13 C8 119.87(15)
C12 C13 H13 120.1
C8 C13 H13 120.1
C11 C14 H14A 109.5
C11 C14 H14B 109.5
H14A C14 H14B 109.5
C11 C14 H14C 109.5
H14A C14 H14C 109.5
H14B C14 H14C 109.5

loop_
_geom_bond_atom_site_label_1
_geom_bond_atom_site_label_2
_geom_bond_distance
S1 O1 1.4450(12)
S1 O2 1.4466(11)
S1 N1 1.5843(13)
S1 C8 1.7782(15)
N1 N2 1.4709(16)
N2 C7 1.4958(18)
N2 C4 1.5183(19)
N2 C1 1.5272(19)
C1 C2 1.487(2)
C1 H1A 0.9900
C1 H1B 0.9900
C2 C3 1.307(3)
C2 H2 0.9500
C3 H3A 0.9500
C3 H3B 0.9500
C4 C5 1.488(2)
C4 H4A 0.9900
C4 H4B 0.9900
C5 C6 1.311(3)
C5 H5 0.9500
C6 H6A 0.9500
C6 H6B 0.9500
C7 H7A 0.9800
C7 H7B 0.9800
C7 H7C 0.9800
C8 C9 1.382(2)
C8 C13 1.387(2)
C9 C10 1.390(2)
C9 H9 0.9500
C10 C11 1.385(2)
C10 H10 0.9500
C11 C12 1.390(2)
C11 C14 1.504(2)
C12 C13 1.385(2)
C12 H12 0.9500
C13 H13 0.9500
C14 H14A 0.9800
C14 H14B 0.9800
C14 H14C 0.9800

loop_
_geom_torsion_atom_site_label_1
_geom_torsion_atom_site_label_2
_geom_torsion_atom_site_label_3
_geom_torsion_atom_site_label_4
_geom_torsion
O1 S1 N1 N2 32.35(12)
O2 S1 N1 N2 162.07(10)
C8 S1 N1 N2 -87.08(11)
S1 N1 N2 C7 47.26(15)
S1 N1 N2 C4 165.97(10)
S1 N1 N2 C1 -77.19(13)
N1 N2 C1 C2 -50.49(16)
C7 N2 C1 C2 -178.85(12)
C4 N2 C1 C2 63.25(15)
N2 C1 C2 C3 -125.27(18)
N1 N2 C4 C5 -63.15(15)
C7 N2 C4 C5 60.19(16)
C1 N2 C4 C5 177.93(12)
N2 C4 C5 C6 -119.39(19)
O1 S1 C8 C9 4.90(14)
O2 S1 C8 C9 -119.07(13)
N1 S1 C8 C9 129.99(12)
O1 S1 C8 C13 -179.70(11)
O2 S1 C8 C13 56.32(13)
N1 S1 C8 C13 -54.62(13)
C13 C8 C9 C10 -1.5(2)
S1 C8 C9 C10 173.87(12)
C8 C9 C10 C11 0.1(2)
C9 C10 C11 C12 0.8(2)
C9 C10 C11 C14 -178.82(14)
C10 C11 C12 C13 -0.4(2)
C14 C11 C12 C13 179.25(14)
C11 C12 C13 C8 -1.0(2)
C9 C8 C13 C12 1.9(2)
S1 C8 C13 C12 -173.56(12)
